data_4109095
loop_
_publ_author_name
'Hai-Bo Yang'
'Adam M. Hawkridge'
'Songping D. Huang'
'Neeladri Das'
'Scott D. Bunge'
'David C. Muddiman'
'Peter J. Stang'

_publ_section_title
;
 Coordination-Driven Self-Assembly of Metallodendrimers Possessing
 Well-Defined and Controllable Cavities as Cores
;
_journal_name_full 'Journal of the American Chemical Society'
_journal_page_first 2120
_journal_page_last 2129
_journal_paper_doi 10.1021/ja066804h
_journal_volume 129
_journal_year 2007
_chemical_formula_sum 'C130 H172 N8 O6 P8 Pt4'
_chemical_formula_weight 2968.99
_chemical_name_systematic
; 
 ? 
;
_space_group_IT_number 2
_symmetry_cell_setting triclinic
_symmetry_space_group_name_Hall '-P 1'
_symmetry_space_group_name_H-M 'P -1'
_atom_sites_solution_hydrogens geom
_atom_sites_solution_primary direct
_atom_sites_solution_secondary difmap
_audit_creation_method SHELXL-97
_cell_angle_alpha 76.932(4)
_cell_angle_beta 80.904(4)
_cell_angle_gamma 78.553(4)
_cell_formula_units_Z 1
_cell_length_a 10.050(2)
_cell_length_b 18.319(4)
_cell_length_c 21.396(5)
_cell_measurement_temperature 293(2)
_cell_volume 3734.3(14)
_computing_structure_refinement 'SHELXL-97 (Sheldrick, 1997)'
_computing_structure_solution 'SHELXS-97 (Sheldrick, 1990)'
_diffrn_ambient_temperature 293(2)
_diffrn_measured_fraction_theta_full 0.998
_diffrn_measured_fraction_theta_max 0.998
_diffrn_radiation_monochromator graphite
_diffrn_radiation_source 'fine-focus sealed tube'
_diffrn_radiation_type MoK\a
_diffrn_radiation_wavelength 0.71073
_diffrn_reflns_av_R_equivalents 0.0424
_diffrn_reflns_av_sigmaI/netI 0.0612
_diffrn_reflns_limit_h_max 11
_diffrn_reflns_limit_h_min -11
_diffrn_reflns_limit_k_max 21
_diffrn_reflns_limit_k_min -21
_diffrn_reflns_limit_l_max 25
_diffrn_reflns_limit_l_min -25
_diffrn_reflns_number 30035
_diffrn_reflns_theta_full 25.05
_diffrn_reflns_theta_max 25.05
_diffrn_reflns_theta_min 0.98
_exptl_absorpt_coefficient_mu 3.862
_exptl_crystal_density_diffrn 1.268
_exptl_crystal_F_000 1428
_refine_diff_density_max 5.846
_refine_diff_density_min -0.915
_refine_diff_density_rms 0.264
_refine_ls_extinction_coef 0.0008(2)
_refine_ls_extinction_expression Fc^*^=kFc[1+0.001xFc^2^\l^3^/sin(2\q)]^-1/4^
_refine_ls_extinction_method SHELXL
_refine_ls_goodness_of_fit_ref 1.058
_refine_ls_hydrogen_treatment mixed
_refine_ls_matrix_type full
_refine_ls_number_parameters 753
_refine_ls_number_reflns 13186
_refine_ls_number_restraints 0
_refine_ls_restrained_S_all 1.058
_refine_ls_R_factor_all 0.1065
_refine_ls_R_factor_gt 0.0722
_refine_ls_shift/su_max 1.783
_refine_ls_shift/su_mean 0.070
_refine_ls_structure_factor_coef Fsqd
_refine_ls_weighting_details 'calc w=1/[\s^2^(Fo^2^)+(0.1368P)^2^+35.1420P] where P=(Fo^2^+2Fc^2^)/3'
_refine_ls_weighting_scheme calc
_refine_ls_wR_factor_gt 0.2095
_refine_ls_wR_factor_ref 0.2430
_reflns_number_gt 9071
_reflns_number_total 13186
_reflns_threshold_expression >2sigma(I)
_cod_data_source_file ja066804hsi20060920_112612.cif
_cod_data_source_block huang001_0m
_cod_original_cell_volume 3734.0(15)
_cod_database_code 4109095

loop_
_symmetry_equiv_pos_as_xyz
'x, y, z'
'-x, -y, -z'

loop_
_atom_site_label
_atom_site_type_symbol
_atom_site_fract_x
_atom_site_fract_y
_atom_site_fract_z
_atom_site_U_iso_or_equiv
_atom_site_adp_type
_atom_site_occupancy
_atom_site_symmetry_multiplicity
_atom_site_calc_flag
_atom_site_refinement_flags
_atom_site_disorder_assembly
_atom_site_disorder_group
C42 C 1.1369(14) -0.4525(9) 0.9443(7) 0.051(4) Uani 1 1 d . . 1
Pt1 Pt 0.32372(5) 0.29718(3) 0.70368(2) 0.0409(2) Uani 1 1 d . A 1
Pt2 Pt 0.49902(5) -0.14827(3) 0.71173(2) 0.0435(2) Uani 1 1 d . A 1
P1 P 0.1310(4) 0.2842(3) 0.7774(2) 0.0664(12) Uani 1 1 d . A 1
P2 P 0.5017(4) 0.3138(2) 0.6232(2) 0.0580(10) Uani 1 1 d . A 1
P3 P 0.3450(5) -0.1617(3) 0.8038(2) 0.0716(13) Uani 1 1 d . A 1
P4 P 0.6487(5) -0.1323(3) 0.6180(2) 0.0638(11) Uani 1 1 d . A 1
O1 O 0.7129(11) 0.6510(6) 1.0331(5) 0.059(3) Uani 1 1 d . A 1
O4 O 0.512(2) 0.3867(11) 0.2941(12) 0.147(8) Uani 1 1 d . B 1
O6 O 0.155(4) 0.897(3) 0.033(3) 0.41(4) Uani 1 1 d . C 1
N1 N 0.4141(11) 0.3448(6) 0.7650(5) 0.045(3) Uani 1 1 d . A 1
C1 C 0.2383(13) 0.2470(8) 0.6477(6) 0.044(3) Uani 1 1 d . A 1
N2 N 0.6540(12) -0.2232(7) 0.7632(5) 0.050(3) Uani 1 1 d . A 1
C45 C -0.028(2) 0.350(3) 0.7454(12) 0.22(3) Uani 1 1 d . A 1
H45A H -0.0361 0.3452 0.7021 0.267 Uiso 1 1 calc R A 1
H45B H -0.1102 0.3397 0.7735 0.267 Uiso 1 1 calc R A 1
C46 C 0.002(5) 0.432(3) 0.746(2) 0.27(4) Uani 1 1 d . A 1
H46A H -0.0344 0.4458 0.7866 0.405 Uiso 1 1 calc R A 1
H46B H -0.0406 0.4690 0.7119 0.405 Uiso 1 1 calc R A 1
H46C H 0.0989 0.4319 0.7387 0.405 Uiso 1 1 calc R A 1
C47 C 0.1360(16) 0.3139(12) 0.8499(8) 0.069(5) Uani 1 1 d . A 1
H47A H 0.2122 0.2822 0.8710 0.083 Uiso 1 1 calc R A 1
H47B H 0.1539 0.3657 0.8391 0.083 Uiso 1 1 calc R A 1
C48 C 0.000(2) 0.3109(14) 0.9005(9) 0.096(7) Uani 1 1 d . A 1
H48A H -0.0710 0.3513 0.8849 0.143 Uiso 1 1 calc R A 1
H48B H 0.0187 0.3167 0.9416 0.143 Uiso 1 1 calc R A 1
H48C H -0.0293 0.2629 0.9053 0.143 Uiso 1 1 calc R A 1
C43 C 0.113(6) 0.173(3) 0.807(2) 0.33(5) Uani 1 1 d . A 1
H43A H 0.0550 0.1645 0.8483 0.399 Uiso 1 1 calc R A 1
H43B H 0.0760 0.1548 0.7757 0.399 Uiso 1 1 calc R A 1
C44 C 0.254(9) 0.136(3) 0.814(3) 0.40(6) Uani 1 1 d . A 1
H44A H 0.2994 0.1255 0.7735 0.604 Uiso 1 1 calc R A 1
H44B H 0.2548 0.0886 0.8455 0.604 Uiso 1 1 calc R A 1
H44C H 0.3014 0.1682 0.8290 0.604 Uiso 1 1 calc R A 1
C53 C 0.446(2) 0.3707(12) 0.5503(9) 0.085(6) Uani 1 1 d . A 1
H53A H 0.5248 0.3771 0.5181 0.102 Uiso 1 1 calc R A 1
H53B H 0.3872 0.3448 0.5342 0.102 Uiso 1 1 calc R A 1
C54 C 0.366(3) 0.4510(11) 0.5599(12) 0.105(8) Uani 1 1 d . A 1
H54A H 0.2846 0.4450 0.5894 0.158 Uiso 1 1 calc R A 1
H54B H 0.3419 0.4810 0.5190 0.158 Uiso 1 1 calc R A 1
H54C H 0.4229 0.4761 0.5771 0.158 Uiso 1 1 calc R A 1
C49 C 0.6310(19) 0.3614(13) 0.6393(11) 0.093(7) Uani 1 1 d . A 1
H49A H 0.5837 0.4100 0.6486 0.112 Uiso 1 1 calc R A 1
H49B H 0.6645 0.3320 0.6791 0.112 Uiso 1 1 calc R A 1
C50 C 0.750(2) 0.3767(17) 0.5946(13) 0.130(10) Uani 1 1 d . A 1
H50A H 0.7214 0.4081 0.5550 0.194 Uiso 1 1 calc R A 1
H50B H 0.8032 0.3296 0.5861 0.194 Uiso 1 1 calc R A 1
H50C H 0.8035 0.4025 0.6129 0.194 Uiso 1 1 calc R A 1
C51 C 0.584(3) 0.2293(13) 0.5986(16) 0.157(15) Uani 1 1 d . A 1
H51A H 0.6535 0.2392 0.5621 0.188 Uiso 1 1 calc R A 1
H51B H 0.5196 0.2031 0.5872 0.188 Uiso 1 1 calc R A 1
C52 C 0.661(4) 0.1750(15) 0.669(2) 0.204(19) Uani 1 1 d . A 1
H52A H 0.7288 0.2004 0.6780 0.306 Uiso 1 1 calc R A 1
H52B H 0.7028 0.1253 0.6621 0.306 Uiso 1 1 calc R A 1
H52C H 0.5914 0.1703 0.7058 0.306 Uiso 1 1 calc R A 1
C20 C 0.4984(14) 0.2985(8) 0.8056(7) 0.045(3) Uani 1 1 d . A 1
H20 H 0.5137 0.2465 0.8065 0.054 Uiso 1 1 calc R A 1
C19 C 0.5638(14) 0.3254(8) 0.8466(6) 0.045(3) Uani 1 1 d . A 1
H19 H 0.6246 0.2924 0.8729 0.054 Uiso 1 1 calc R A 1
C18 C 0.5362(14) 0.4016(8) 0.8468(6) 0.045(3) Uani 1 1 d . A 1
C17 C 0.4490(15) 0.4498(8) 0.8036(7) 0.052(4) Uani 1 1 d . A 1
H17 H 0.4310 0.5020 0.8017 0.062 Uiso 1 1 calc R A 1
C16 C 0.3921(15) 0.4189(8) 0.7651(7) 0.051(3) Uani 1 1 d . A 1
H16 H 0.3340 0.4512 0.7370 0.061 Uiso 1 1 calc R A 1
C21 C 0.5992(14) 0.4307(9) 0.8908(6) 0.049(3) Uani 1 1 d . A 1
C22 C 0.6496(15) 0.4526(9) 0.9274(7) 0.054(4) Uani 1 1 d . A 1
C23 C 0.7095(14) 0.4778(9) 0.9739(7) 0.050(4) Uani 1 1 d . A 1
C25 C 0.6733(15) 0.5529(9) 0.9798(7) 0.051(4) Uani 1 1 d . A 1
H25 H 0.6104 0.5864 0.9549 0.061 Uiso 1 1 calc R A 1
C26 C 0.7353(15) 0.5778(9) 1.0252(7) 0.053(4) Uani 1 1 d . A 1
C28 C 0.6290(17) 0.7094(9) 0.9923(7) 0.057(4) Uani 1 1 d . A 1
H28A H 0.5334 0.7047 1.0045 0.068 Uiso 1 1 calc R A 1
H28B H 0.6536 0.7046 0.9476 0.068 Uiso 1 1 calc R A 1
C29 C 0.6508(18) 0.7832(9) 1.0002(6) 0.057(4) Uani 1 1 d . A 1
C34 C 0.7789(18) 0.8048(10) 0.9841(7) 0.064(4) Uani 1 1 d . A 1
H34 H 0.8515 0.7711 0.9683 0.077 Uiso 1 1 calc R A 1
C33 C 0.803(2) 0.8747(12) 0.9907(8) 0.082(6) Uani 1 1 d . A 1
H33 H 0.8895 0.8877 0.9795 0.098 Uiso 1 1 calc R A 1
C32 C 0.697(3) 0.9235(12) 1.0138(11) 0.102(8) Uani 1 1 d . A 1
H32 H 0.7107 0.9715 1.0158 0.123 Uiso 1 1 calc R A 1
C31 C 0.573(3) 0.9050(12) 1.0337(11) 0.103(8) Uani 1 1 d . A 1
H31 H 0.5053 0.9374 1.0537 0.123 Uiso 1 1 calc R A 1
C30 C 0.547(2) 0.8343(11) 1.0239(9) 0.079(5) Uani 1 1 d . A 1
H30 H 0.4585 0.8232 1.0337 0.095 Uiso 1 1 calc R A 1
C24 C 0.8025(14) 0.4252(9) 1.0123(7) 0.051(4) Uani 1 1 d . . 1
H24 H 0.8230 0.3743 1.0090 0.061 Uiso 1 1 calc R . 1
C27 C 0.8295(14) 0.5275(8) 1.0609(7) 0.048(3) Uani 1 1 d . . 1
H27 H 0.8715 0.5447 1.0893 0.058 Uiso 1 1 calc R . 1
C14 C 0.2660(13) 0.1716(9) 0.6522(6) 0.045(3) Uani 1 1 d . A 1
H14 H 0.3325 0.1437 0.6779 0.054 Uiso 1 1 calc R A 1
C13 C 0.1982(12) 0.1310(9) 0.6193(6) 0.043(3) Uani 1 1 d . A 1
C4 C 0.1002(12) 0.1803(9) 0.5794(6) 0.049(4) Uani 1 1 d . A 1
C3 C 0.0794(13) 0.2569(9) 0.5710(6) 0.050(4) Uani 1 1 d . A 1
H3 H 0.0190 0.2868 0.5429 0.060 Uiso 1 1 calc R A 1
C2 C 0.1485(14) 0.2902(10) 0.6045(7) 0.055(4) Uani 1 1 d . A 1
H2 H 0.1349 0.3429 0.5983 0.066 Uiso 1 1 calc R A 1
C12 C 0.2212(12) 0.0499(9) 0.6241(6) 0.043(3) Uani 1 1 d . A 1
C7 C 0.1456(13) 0.0167(9) 0.5924(6) 0.046(3) Uani 1 1 d . A 1
C6 C 0.0409(14) 0.0654(11) 0.5549(7) 0.060(4) Uani 1 1 d . A 1
H6 H -0.0122 0.0430 0.5353 0.072 Uiso 1 1 calc R A 1
C5 C 0.0182(14) 0.1399(13) 0.5477(7) 0.069(5) Uani 1 1 d . A 1
H40 H -0.0491 0.1686 0.5228 0.083 Uiso 1 1 calc R A 1
C11 C 0.3239(11) -0.0002(7) 0.6606(6) 0.037(3) Uani 1 1 d . A 1
H11 H 0.3741 0.0205 0.6831 0.045 Uiso 1 1 calc R A 1
C10 C 0.3508(14) -0.0770(9) 0.6635(6) 0.050(4) Uani 1 1 d . A 1
C9 C 0.2678(15) -0.1060(10) 0.6304(7) 0.056(4) Uani 1 1 d . A 1
H9 H 0.2798 -0.1582 0.6329 0.067 Uiso 1 1 calc R A 1
C8 C 0.1702(15) -0.0590(10) 0.5948(8) 0.060(4) Uani 1 1 d . A 1
H8 H 0.1203 -0.0796 0.5721 0.072 Uiso 1 1 calc R A 1
C55 C 0.171(2) -0.136(2) 0.7946(12) 0.185(19) Uani 1 1 d . A 1
H55A H 0.1548 -0.0863 0.7670 0.222 Uiso 1 1 calc R A 1
H55B H 0.1448 -0.1721 0.7736 0.222 Uiso 1 1 calc R A 1
C56 C 0.081(3) -0.135(2) 0.8604(15) 0.172(15) Uani 1 1 d . A 1
H56A H 0.0833 -0.1862 0.8848 0.258 Uiso 1 1 calc R A 1
H56B H -0.0120 -0.1131 0.8529 0.258 Uiso 1 1 calc R A 1
H56C H 0.1144 -0.1055 0.8840 0.258 Uiso 1 1 calc R A 1
C63 C 0.827(3) -0.1354(19) 0.6271(16) 0.164(16) Uani 1 1 d . A 1
H63A H 0.8742 -0.1079 0.5885 0.197 Uiso 1 1 calc R A 1
H63B H 0.8353 -0.1144 0.6639 0.197 Uiso 1 1 calc R A 1
C64 C 0.885(6) -0.222(3) 0.638(2) 0.34(5) Uani 1 1 d . A 1
H64A H 0.8157 -0.2498 0.6630 0.517 Uiso 1 1 calc R A 1
H64B H 0.9634 -0.2328 0.6610 0.517 Uiso 1 1 calc R A 1
H64C H 0.9101 -0.2372 0.5971 0.517 Uiso 1 1 calc R A 1
C65 C 0.639(6) -0.194(3) 0.567(2) 0.33(4) Uani 1 1 d . A 1
H65 H 0.6797 -0.1804 0.5245 0.401 Uiso 1 1 calc R A 1
C66 C 0.584(5) -0.254(2) 0.579(2) 0.22(2) Uani 1 1 d . A 1
H66A H 0.6260 -0.2906 0.6131 0.331 Uiso 1 1 calc R A 1
H66B H 0.5969 -0.2751 0.5410 0.331 Uiso 1 1 calc R A 1
H66C H 0.4879 -0.2411 0.5924 0.331 Uiso 1 1 calc R A 1
C61 C 0.617(2) -0.0401(18) 0.5601(10) 0.116(10) Uani 1 1 d . A 1
H61A H 0.6752 -0.0445 0.5198 0.140 Uiso 1 1 calc R A 1
H61B H 0.5232 -0.0306 0.5512 0.140 Uiso 1 1 calc R A 1
C62 C 0.643(3) 0.0267(18) 0.5823(19) 0.161(14) Uani 1 1 d . A 1
H62A H 0.5628 0.0470 0.6077 0.241 Uiso 1 1 calc R A 1
H62B H 0.6659 0.0650 0.5455 0.241 Uiso 1 1 calc R A 1
H62C H 0.7180 0.0112 0.6080 0.241 Uiso 1 1 calc R A 1
C35 C 0.7317(17) -0.1941(10) 0.7934(9) 0.067(5) Uani 1 1 d . A 1
H56 H 0.7166 -0.1418 0.7910 0.080 Uiso 1 1 calc R A 1
C36 C 0.8339(16) -0.2395(10) 0.8281(8) 0.060(4) Uani 1 1 d . A 1
H57 H 0.8873 -0.2172 0.8476 0.072 Uiso 1 1 calc R A 1
C37 C 0.8571(15) -0.3171(9) 0.8340(7) 0.052(4) Uani 1 1 d . A 1
C38 C 0.7729(15) -0.3455(9) 0.8028(6) 0.052(4) Uani 1 1 d . A 1
H59 H 0.7827 -0.3977 0.8058 0.062 Uiso 1 1 calc R A 1
C39 C 0.6789(16) -0.2990(8) 0.7688(7) 0.054(4) Uani 1 1 d . A 1
H60 H 0.6272 -0.3203 0.7475 0.065 Uiso 1 1 calc R A 1
C40 C 0.9566(15) -0.3631(9) 0.8712(8) 0.052(4) Uani 1 1 d . A 1
C41 C 1.0410(15) -0.4022(9) 0.9047(7) 0.050(3) Uani 1 1 d . A 1
N4 N 0.426(3) 0.4266(11) 0.3241(14) 0.119(9) Uani 1 1 d . B 1
O3 O 0.440(3) 0.4494(10) 0.3733(11) 0.166(10) Uani 1 1 d . B 1
O2 O 0.319(3) 0.4426(14) 0.3008(15) 0.210(14) Uani 1 1 d . B 1
N3 N 0.195(3) 0.834(2) 0.0427(17) 0.144(10) Uani 1 1 d . C 1
O5 O 0.2068(18) 0.8234(12) 0.1004(11) 0.136(7) Uani 1 1 d . C 1
O7 O 0.250(3) 0.767(2) 0.0187(11) 0.193(12) Uani 1 1 d . C 1
C58 C 0.269(8) -0.292(4) 0.793(3) 0.46(7) Uani 1 1 d . A 1
H58A H 0.2293 -0.2475 0.7649 0.697 Uiso 1 1 calc R A 1
H58B H 0.1983 -0.3198 0.8164 0.697 Uiso 1 1 calc R A 1
H58C H 0.3332 -0.3240 0.7683 0.697 Uiso 1 1 calc R A 1
C57 C 0.360(5) -0.264(3) 0.852(2) 0.30(4) Uani 1 1 d . . .
H57A H 0.4532 -0.2905 0.8537 0.358 Uiso 1 1 calc R A 1
H57B H 0.3100 -0.2685 0.8952 0.358 Uiso 1 1 calc R A 1
C60 C 0.413(6) -0.137(7) 0.880(2) 0.55(9) Uani 1 1 d . . .
H60A H 0.3498 -0.1451 0.9187 0.662 Uiso 1 1 calc R A 1
H60B H 0.5031 -0.1653 0.8873 0.662 Uiso 1 1 calc R A 1
C59 C 0.415(5) -0.051(2) 0.8518(16) 0.20(2) Uani 1 1 d . A .
H59A H 0.4875 -0.0458 0.8167 0.296 Uiso 1 1 calc R . .
H59B H 0.4307 -0.0275 0.8850 0.296 Uiso 1 1 calc R . .
H59C H 0.3293 -0.0275 0.8363 0.296 Uiso 1 1 calc R . .

loop_
_atom_site_aniso_label
_atom_site_aniso_U_11
_atom_site_aniso_U_22
_atom_site_aniso_U_33
_atom_site_aniso_U_23
_atom_site_aniso_U_13
_atom_site_aniso_U_12
C42 0.044(8) 0.075(10) 0.041(8) -0.010(7) 0.005(6) -0.033(7)
Pt1 0.0401(3) 0.0499(3) 0.0356(3) -0.0127(2) -0.0097(2) -0.0058(2)
Pt2 0.0481(3) 0.0536(4) 0.0351(3) -0.0172(2) 0.0074(2) -0.0237(3)
P1 0.060(3) 0.108(4) 0.046(2) -0.042(2) 0.0090(19) -0.033(2)
P2 0.051(2) 0.059(2) 0.060(2) -0.015(2) 0.0081(19) -0.0079(19)
P3 0.070(3) 0.107(4) 0.046(2) -0.024(2) 0.021(2) -0.044(3)
P4 0.067(3) 0.068(3) 0.051(2) -0.016(2) 0.022(2) -0.017(2)
O1 0.072(7) 0.072(7) 0.045(6) -0.028(5) -0.008(5) -0.022(6)
O4 0.160(19) 0.091(13) 0.22(2) -0.050(14) -0.083(18) -0.014(13)
O6 0.20(3) 0.26(4) 0.65(9) 0.25(5) -0.16(4) -0.07(3)
N1 0.042(6) 0.053(7) 0.047(7) -0.018(5) -0.010(5) -0.008(5)
C1 0.037(7) 0.066(9) 0.034(7) -0.021(6) 0.000(5) -0.008(6)
N2 0.059(7) 0.058(7) 0.040(6) -0.016(5) 0.004(5) -0.024(6)
C45 0.053(12) 0.59(9) 0.068(15) -0.16(3) 0.023(11) -0.08(3)
C46 0.28(6) 0.30(6) 0.16(4) -0.08(4) -0.09(4) 0.19(5)
C47 0.055(9) 0.115(15) 0.050(9) -0.036(9) -0.004(7) -0.025(9)
C48 0.080(13) 0.15(2) 0.071(13) -0.070(13) 0.012(10) -0.007(13)
C43 0.45(8) 0.48(9) 0.19(4) -0.27(5) 0.28(5) -0.39(8)
C44 0.68(17) 0.13(4) 0.33(8) 0.11(5) -0.11(9) -0.06(7)
C53 0.103(15) 0.100(15) 0.058(11) -0.023(10) 0.018(10) -0.047(12)
C54 0.15(2) 0.069(13) 0.111(18) 0.002(12) -0.068(17) -0.026(14)
C49 0.056(11) 0.098(15) 0.111(17) -0.004(13) 0.004(11) -0.009(10)
C50 0.091(17) 0.18(3) 0.13(2) -0.01(2) -0.019(16) -0.052(18)
C51 0.15(2) 0.071(15) 0.23(3) -0.074(19) 0.13(2) -0.039(16)
C52 0.21(4) 0.063(17) 0.31(5) -0.03(2) -0.06(4) 0.05(2)
C20 0.053(8) 0.041(7) 0.046(8) -0.012(6) -0.015(6) -0.006(6)
C19 0.044(7) 0.058(9) 0.031(7) -0.003(6) -0.006(6) -0.015(6)
C18 0.049(8) 0.051(8) 0.043(7) -0.018(6) 0.002(6) -0.023(6)
C17 0.060(9) 0.036(7) 0.061(9) -0.014(7) -0.016(7) -0.004(6)
C16 0.060(9) 0.049(8) 0.047(8) -0.013(6) -0.013(7) -0.005(7)
C21 0.047(8) 0.075(10) 0.034(7) -0.024(7) 0.005(6) -0.022(7)
C22 0.050(8) 0.068(10) 0.048(8) -0.023(7) 0.012(7) -0.021(7)
C23 0.045(8) 0.072(10) 0.044(8) -0.031(7) 0.011(6) -0.024(7)
C25 0.046(8) 0.070(10) 0.045(8) -0.022(7) 0.004(6) -0.023(7)
C26 0.052(8) 0.063(9) 0.052(8) -0.028(7) 0.008(7) -0.023(7)
C28 0.071(10) 0.068(10) 0.036(7) -0.007(7) -0.012(7) -0.024(8)
C29 0.082(11) 0.061(9) 0.028(7) -0.007(6) 0.002(7) -0.017(8)
C34 0.079(11) 0.082(11) 0.038(8) -0.019(8) 0.014(7) -0.037(9)
C33 0.103(15) 0.101(15) 0.052(10) -0.037(10) 0.022(10) -0.046(12)
C32 0.14(2) 0.071(13) 0.093(16) -0.032(12) 0.029(15) -0.034(14)
C31 0.120(19) 0.080(14) 0.111(18) -0.048(13) 0.051(15) -0.039(13)
C30 0.076(12) 0.085(13) 0.072(12) -0.024(10) 0.019(10) -0.013(10)
C24 0.048(8) 0.070(10) 0.040(8) -0.029(7) 0.005(6) -0.010(7)
C27 0.052(8) 0.062(9) 0.040(7) -0.018(7) -0.002(6) -0.022(7)
C14 0.035(7) 0.077(10) 0.022(6) -0.009(6) -0.005(5) -0.010(7)
C13 0.029(6) 0.082(10) 0.029(6) -0.025(6) -0.001(5) -0.018(6)
C4 0.028(6) 0.084(11) 0.040(7) -0.023(7) -0.012(5) -0.009(7)
C3 0.031(7) 0.076(10) 0.037(7) -0.011(7) -0.011(6) 0.006(7)
C2 0.043(8) 0.075(10) 0.048(8) -0.024(7) -0.015(7) 0.007(7)
C12 0.029(6) 0.079(10) 0.029(6) -0.026(6) 0.008(5) -0.016(6)
C7 0.033(7) 0.078(10) 0.035(7) -0.025(7) 0.002(5) -0.021(7)
C6 0.043(8) 0.109(14) 0.049(9) -0.051(9) 0.002(6) -0.028(9)
C5 0.037(8) 0.150(18) 0.039(8) -0.048(10) -0.010(6) -0.022(9)
C11 0.025(6) 0.057(8) 0.037(7) -0.024(6) 0.003(5) -0.014(5)
C10 0.049(8) 0.080(10) 0.028(7) -0.025(7) 0.017(6) -0.030(7)
C9 0.054(9) 0.076(10) 0.054(9) -0.033(8) 0.002(7) -0.032(8)
C8 0.049(9) 0.094(13) 0.057(9) -0.038(9) -0.002(7) -0.034(9)
C55 0.050(12) 0.36(5) 0.073(16) 0.03(2) 0.022(11) 0.01(2)
C56 0.077(17) 0.30(5) 0.16(3) -0.10(3) 0.043(17) -0.07(2)
C63 0.084(17) 0.18(3) 0.15(3) 0.05(2) 0.033(17) 0.025(19)
C64 0.38(8) 0.35(8) 0.14(4) 0.01(4) 0.03(4) 0.23(7)
C65 0.54(9) 0.25(5) 0.24(5) -0.18(4) 0.32(6) -0.27(6)
C66 0.29(5) 0.19(4) 0.24(5) -0.17(4) 0.06(4) -0.12(4)
C61 0.070(13) 0.19(3) 0.063(13) 0.000(16) 0.018(10) -0.015(16)
C62 0.12(2) 0.13(2) 0.24(4) -0.06(3) 0.05(2) -0.062(19)
C35 0.072(11) 0.061(10) 0.087(12) -0.040(9) -0.012(9) -0.025(9)
C36 0.056(9) 0.076(11) 0.058(10) -0.023(8) -0.004(7) -0.030(8)
C37 0.051(8) 0.070(10) 0.036(7) -0.015(7) 0.008(6) -0.020(7)
C38 0.065(9) 0.063(9) 0.037(7) -0.010(7) -0.006(7) -0.031(8)
C39 0.076(10) 0.056(9) 0.039(8) -0.015(7) 0.004(7) -0.032(8)
C40 0.045(8) 0.062(9) 0.055(9) -0.019(7) 0.009(7) -0.023(7)
C41 0.047(8) 0.072(10) 0.038(7) -0.023(7) 0.008(7) -0.021(8)
N4 0.121(18) 0.057(11) 0.19(3) -0.002(13) -0.082(19) -0.005(11)
O3 0.25(2) 0.112(14) 0.20(2) -0.070(14) -0.113(19) -0.052(15)
O2 0.26(3) 0.142(19) 0.28(3) -0.10(2) -0.16(3) 0.021(19)
N3 0.111(19) 0.17(3) 0.14(2) -0.03(2) 0.051(18) -0.037(19)
O5 0.098(12) 0.163(18) 0.110(14) -0.018(13) 0.041(11) 0.014(11)
O7 0.20(3) 0.30(4) 0.093(15) -0.023(19) 0.016(15) -0.13(3)
C58 0.60(12) 0.55(12) 0.34(8) -0.35(9) 0.40(9) -0.40(11)
C57 0.26(5) 0.31(6) 0.15(4) 0.08(4) 0.12(4) 0.11(5)
C60 0.15(5) 1.2(2) 0.05(4) 0.08(8) 0.01(3) 0.24(9)
C59 0.35(6) 0.19(3) 0.10(2) -0.09(2) 0.06(3) -0.14(4)

loop_
_atom_type_symbol
_atom_type_description
_atom_type_scat_dispersion_real
_atom_type_scat_dispersion_imag
_atom_type_scat_source
C C 0.0033 0.0016 'International Tables Vol C Tables 4.2.6.8 and 6.1.1.4'
H H 0.0000 0.0000 'International Tables Vol C Tables 4.2.6.8 and 6.1.1.4'
N N 0.0061 0.0033 'International Tables Vol C Tables 4.2.6.8 and 6.1.1.4'
O O 0.0106 0.0060 'International Tables Vol C Tables 4.2.6.8 and 6.1.1.4'
P P 0.1023 0.0942 'International Tables Vol C Tables 4.2.6.8 and 6.1.1.4'
Pt Pt -1.7033 8.3905 'International Tables Vol C Tables 4.2.6.8 and 6.1.1.4'

loop_
_geom_angle_atom_site_label_1
_geom_angle_atom_site_label_2
_geom_angle_atom_site_label_3
_geom_angle
_geom_angle_site_symmetry_1
_geom_angle_site_symmetry_3
C27 C42 C24 120.4(14) 2_757 2_757
C27 C42 C41 119.2(13) 2_757 .
C24 C42 C41 120.4(14) 2_757 .
C1 Pt1 N1 177.5(5) . .
C1 Pt1 P2 89.5(4) . .
N1 Pt1 P2 91.5(3) . .
C1 Pt1 P1 86.7(4) . .
N1 Pt1 P1 92.4(3) . .
P2 Pt1 P1 174.71(16) . .
C10 Pt2 N2 179.5(5) . .
C10 Pt2 P3 89.4(4) . .
N2 Pt2 P3 90.2(3) . .
C10 Pt2 P4 89.0(4) . .
N2 Pt2 P4 91.4(3) . .
P3 Pt2 P4 178.39(19) . .
C47 P1 C45 102.0(11) . .
C47 P1 C43 103.5(13) . .
C45 P1 C43 115(2) . .
C47 P1 Pt1 113.9(6) . .
C45 P1 Pt1 111.3(9) . .
C43 P1 Pt1 110.4(11) . .
C51 P2 C53 102.0(14) . .
C51 P2 C49 108.2(13) . .
C53 P2 C49 103.7(10) . .
C51 P2 Pt1 113.6(8) . .
C53 P2 Pt1 112.2(7) . .
C49 P2 Pt1 115.8(7) . .
C55 P3 C57 103(2) . .
C55 P3 C60 119(2) . .
C57 P3 C60 86(3) . .
C55 P3 Pt2 117.7(8) . .
C57 P3 Pt2 113.2(12) . .
C60 P3 Pt2 112.4(19) . .
C65 P4 C63 110(2) . .
C65 P4 C61 99(2) . .
C63 P4 C61 99.6(12) . .
C65 P4 Pt2 113.1(10) . .
C63 P4 Pt2 116.8(10) . .
C61 P4 Pt2 117.0(7) . .
C26 O1 C28 120.4(11) . .
C16 N1 C20 117.8(11) . .
C16 N1 Pt1 123.3(9) . .
C20 N1 Pt1 118.9(9) . .
C14 C1 C2 118.6(13) . .
C14 C1 Pt1 120.6(10) . .
C2 C1 Pt1 120.8(11) . .
C35 N2 C39 116.6(14) . .
C35 N2 Pt2 118.8(11) . .
C39 N2 Pt2 124.5(10) . .
C46 C45 P1 102.7(19) . .
C46 C45 H45A 111.7 . .
P1 C45 H45A 111.0 . .
C46 C45 H45B 111.2 . .
P1 C45 H45B 111.1 . .
H45A C45 H45B 109.1 . .
C48 C47 P1 115.4(11) . .
C48 C47 H47A 108.4 . .
P1 C47 H47A 108.4 . .
C48 C47 H47B 108.5 . .
P1 C47 H47B 108.4 . .
H47A C47 H47B 107.5 . .
C44 C43 P1 103(3) . .
C44 C43 H43A 112.3 . .
P1 C43 H43A 111.1 . .
C44 C43 H43B 110.3 . .
P1 C43 H43B 111.1 . .
H43A C43 H43B 109.1 . .
C54 C53 P2 112.0(14) . .
C54 C53 H53A 109.3 . .
P2 C53 H53A 109.2 . .
C54 C53 H53B 109.2 . .
P2 C53 H53B 109.3 . .
H53A C53 H53B 107.9 . .
C50 C49 P2 123.6(19) . .
C50 C49 H49A 106.3 . .
P2 C49 H49A 106.4 . .
C50 C49 H49B 106.6 . .
P2 C49 H49B 106.4 . .
H49A C49 H49B 106.5 . .
P2 C51 C52 103(2) . .
P2 C51 H51A 111.2 . .
C52 C51 H51A 111.4 . .
P2 C51 H51B 111.1 . .
C52 C51 H51B 110.9 . .
H51A C51 H51B 109.2 . .
N1 C20 C19 122.5(12) . .
N1 C20 H20 118.7 . .
C19 C20 H20 118.8 . .
C18 C19 C20 118.3(13) . .
C18 C19 H19 120.9 . .
C20 C19 H19 120.9 . .
C19 C18 C17 118.8(12) . .
C19 C18 C21 119.4(13) . .
C17 C18 C21 121.8(13) . .
C16 C17 C18 118.7(13) . .
C16 C17 H17 120.6 . .
C18 C17 H17 120.6 . .
N1 C16 C17 123.8(13) . .
N1 C16 H16 118.1 . .
C17 C16 H16 118.1 . .
C22 C21 C18 178.3(17) . .
C21 C22 C23 178.3(17) . .
C25 C23 C24 122.0(13) . .
C25 C23 C22 118.6(14) . .
C24 C23 C22 119.4(14) . .
C23 C25 C26 118.2(14) . .
C23 C25 H25 120.9 . .
C26 C25 H25 120.9 . .
O1 C26 C27 116.4(12) . .
O1 C26 C25 123.6(14) . .
C27 C26 C25 119.9(14) . .
O1 C28 C29 108.2(12) . .
O1 C28 H28A 110.0 . .
C29 C28 H28A 110.1 . .
O1 C28 H28B 110.1 . .
C29 C28 H28B 110.0 . .
H28A C28 H28B 108.4 . .
C30 C29 C34 116.8(16) . .
C30 C29 C28 122.0(17) . .
C34 C29 C28 121.2(15) . .
C33 C34 C29 122.6(17) . .
C33 C34 H34 118.7 . .
C29 C34 H34 118.7 . .
C32 C33 C34 118(2) . .
C32 C33 H33 120.8 . .
C34 C33 H33 120.8 . .
C31 C32 C33 122(2) . .
C31 C32 H32 118.9 . .
C33 C32 H32 118.9 . .
C32 C31 C30 119(2) . .
C32 C31 H31 120.5 . .
C30 C31 H31 120.4 . .
C29 C30 C31 120.3(19) . .
C29 C30 H30 119.8 . .
C31 C30 H30 119.8 . .
C42 C24 C23 117.9(14) 2_757 .
C42 C24 H24 121.0 2_757 .
C23 C24 H24 121.1 . .
C42 C27 C26 121.6(13) 2_757 .
C42 C27 H27 119.2 2_757 .
C26 C27 H27 119.2 . .
C1 C14 C13 123.8(12) . .
C1 C14 H14 118.1 . .
C13 C14 H14 118.1 . .
C12 C13 C4 121.0(11) . .
C12 C13 C14 125.9(12) . .
C4 C13 C14 113.2(13) . .
C3 C4 C13 123.1(12) . .
C3 C4 C5 121.6(13) . .
C13 C4 C5 115.3(14) . .
C4 C3 C2 119.3(12) . .
C4 C3 H3 120.4 . .
C2 C3 H3 120.3 . .
C3 C2 C1 121.8(15) . .
C3 C2 H2 119.1 . .
C1 C2 H2 119.1 . .
C7 C12 C13 120.9(12) . .
C7 C12 C11 117.1(13) . .
C13 C12 C11 122.1(11) . .
C8 C7 C12 121.1(13) . .
C8 C7 C6 120.1(13) . .
C12 C7 C6 118.8(14) . .
C5 C6 C7 122.6(13) . .
C5 C6 H6 118.7 . .
C7 C6 H6 118.7 . .
C6 C5 C4 121.4(15) . .
C6 C5 H40 119.3 . .
C4 C5 H40 119.4 . .
C10 C11 C12 122.7(12) . .
C10 C11 H11 118.6 . .
C12 C11 H11 118.6 . .
C11 C10 C9 116.4(14) . .
C11 C10 Pt2 123.6(10) . .
C9 C10 Pt2 120.0(12) . .
C8 C9 C10 121.6(15) . .
C8 C9 H9 119.2 . .
C10 C9 H9 119.2 . .
C7 C8 C9 121.0(13) . .
C7 C8 H8 119.5 . .
C9 C8 H8 119.5 . .
C56 C55 P3 112.1(19) . .
C56 C55 H55A 109.0 . .
P3 C55 H55A 109.1 . .
C56 C55 H55B 109.3 . .
P3 C55 H55B 109.4 . .
H55A C55 H55B 107.9 . .
C64 C63 P4 102(4) . .
C64 C63 H63A 110.8 . .
P4 C63 H63A 111.3 . .
C64 C63 H63B 112.0 . .
P4 C63 H63B 111.2 . .
H63A C63 H63B 109.1 . .
C66 C65 P4 130(3) . .
C66 C65 H65 115.2 . .
P4 C65 H65 115.2 . .
C62 C61 P4 115(2) . .
C62 C61 H61A 108.5 . .
P4 C61 H61A 108.5 . .
C62 C61 H61B 108.6 . .
P4 C61 H61B 108.5 . .
H61A C61 H61B 107.5 . .
N2 C35 C36 122.0(15) . .
N2 C35 H56 119.0 . .
C36 C35 H56 119.0 . .
C37 C36 C35 120.7(14) . .
C37 C36 H57 119.6 . .
C35 C36 H57 119.6 . .
C36 C37 C38 115.7(15) . .
C36 C37 C40 120.7(14) . .
C38 C37 C40 123.6(15) . .
C39 C38 C37 120.9(15) . .
C39 C38 H59 119.6 . .
C37 C38 H59 119.6 . .
C38 C39 N2 124.0(14) . .
C38 C39 H60 118.0 . .
N2 C39 H60 118.0 . .
C41 C40 C37 178.5(16) . .
C40 C41 C42 176.4(16) . .
O2 N4 O4 111(3) . .
O2 N4 O3 122(3) . .
O4 N4 O3 127(2) . .
O6 N3 O5 100(5) . .
O6 N3 O7 149(5) . .
O5 N3 O7 110(3) . .
C57 C58 H58A 111.1 . .
C57 C58 H58B 110.9 . .
C57 C58 H58C 110.4 . .
C58 C57 P3 91(3) . .
C58 C57 H57A 114.0 . .
P3 C57 H57A 113.4 . .
C58 C57 H57B 113.3 . .
P3 C57 H57B 112.7 . .
H57A C57 H57B 110.8 . .
C59 C60 P3 98(3) . .
C59 C60 H60A 110.4 . .
P3 C60 H60A 111.4 . .
C59 C60 H60B 113.7 . .
P3 C60 H60B 113.0 . .
H60A C60 H60B 110.0 . .
C60 C59 H59A 110.3 . .
C60 C59 H59B 114.0 . .
H59A C59 H59B 106.3 . .
C60 C59 H59C 111.3 . .
H59A C59 H59C 107.3 . .
H59B C59 H59C 107.2 . .

loop_
_geom_bond_atom_site_label_1
_geom_bond_atom_site_label_2
_geom_bond_distance
_geom_bond_site_symmetry_2
C42 C27 1.37(2) 2_757
C42 C24 1.412(19) 2_757
C42 C41 1.43(2) .
Pt1 C1 2.038(13) .
Pt1 N1 2.126(10) .
Pt1 P2 2.294(4) .
Pt1 P1 2.312(4) .
Pt2 C10 2.023(16) .
Pt2 N2 2.130(12) .
Pt2 P3 2.303(4) .
Pt2 P4 2.308(4) .
P1 C47 1.767(15) .
P1 C45 1.92(4) .
P1 C43 2.03(5) .
P2 C51 1.76(2) .
P2 C53 1.77(2) .
P2 C49 1.82(2) .
P3 C55 1.75(2) .
P3 C57 1.92(5) .
P3 C60 2.03(9) .
P4 C65 1.76(4) .
P4 C63 1.82(3) .
P4 C61 1.86(3) .
O1 C26 1.359(17) .
O1 C28 1.439(18) .
O4 N4 1.22(3) .
O6 N3 1.12(4) .
N1 C16 1.332(17) .
N1 C20 1.344(16) .
C1 C14 1.34(2) .
C1 C2 1.394(19) .
N2 C35 1.338(18) .
N2 C39 1.343(18) .
C45 C46 1.59(6) .
C45 H45A 0.9700 .
C45 H45B 0.9700 .
C46 H46A 0.9610 .
C46 H46B 0.9609 .
C46 H46C 0.9610 .
C47 C48 1.61(2) .
C47 H47A 0.9700 .
C47 H47B 0.9700 .
C48 H48A 0.9600 .
C48 H48B 0.9600 .
C48 H48C 0.9600 .
C43 C44 1.46(9) .
C43 H43A 0.9700 .
C43 H43B 0.9700 .
C44 H44A 1.0020 .
C44 H44B 0.9952 .
C44 H44C 1.0030 .
C53 C54 1.57(3) .
C53 H53A 0.9700 .
C53 H53B 0.9700 .
C54 H54A 0.9600 .
C54 H54B 0.9600 .
C54 H54C 0.9600 .
C49 C50 1.44(3) .
C49 H49A 0.9700 .
C49 H49B 0.9700 .
C50 H50A 0.9600 .
C50 H50B 0.9600 .
C50 H50C 0.9600 .
C51 C52 1.80(5) .
C51 H51A 0.9700 .
C51 H51B 0.9700 .
C52 H52A 0.9663 .
C52 H52B 0.9666 .
C52 H52C 0.9666 .
C20 C19 1.396(18) .
C20 H20 0.9300 .
C19 C18 1.368(19) .
C19 H19 0.9300 .
C18 C17 1.41(2) .
C18 C21 1.456(18) .
C17 C16 1.346(19) .
C17 H17 0.9300 .
C16 H16 0.9300 .
C21 C22 1.175(19) .
C22 C23 1.44(2) .
C23 C25 1.38(2) .
C23 C24 1.41(2) .
C25 C26 1.429(19) .
C25 H25 0.9300 .
C26 C27 1.38(2) .
C28 C29 1.46(2) .
C28 H28A 0.9700 .
C28 H28B 0.9700 .
C29 C30 1.37(2) .
C29 C34 1.39(2) .
C34 C33 1.39(2) .
C34 H34 0.9300 .
C33 C32 1.35(3) .
C33 H33 0.9300 .
C32 C31 1.33(3) .
C32 H32 0.9300 .
C31 C30 1.44(3) .
C31 H31 0.9300 .
C30 H30 0.9300 .
C24 C42 1.412(19) 2_757
C24 H24 0.9300 .
C27 C42 1.37(2) 2_757
C27 H27 0.9300 .
C14 C13 1.451(17) .
C14 H14 0.9300 .
C13 C12 1.44(2) .
C13 C4 1.441(19) .
C4 C3 1.35(2) .
C4 C5 1.527(19) .
C3 C2 1.38(2) .
C3 H3 0.9300 .
C2 H2 0.9300 .
C12 C7 1.394(17) .
C12 C11 1.439(18) .
C7 C8 1.35(2) .
C7 C6 1.46(2) .
C6 C5 1.32(2) .
C6 H6 0.9300 .
C5 H40 0.9300 .
C11 C10 1.368(19) .
C11 H11 0.9300 .
C10 C9 1.418(18) .
C9 C8 1.37(2) .
C9 H9 0.9300 .
C8 H8 0.9300 .
C55 C56 1.55(3) .
C55 H55A 0.9700 .
C55 H55B 0.9700 .
C56 H56A 0.9600 .
C56 H56B 0.9600 .
C56 H56C 0.9600 .
C63 C64 1.56(5) .
C63 H63A 0.9700 .
C63 H63B 0.9700 .
C64 H64A 0.9651 .
C64 H64B 0.9646 .
C64 H64C 0.9653 .
C65 C66 1.29(4) .
C65 H65 0.9300 .
C66 H66A 0.9600 .
C66 H66B 0.9600 .
C66 H66C 0.9601 .
C61 C62 1.49(4) .
C61 H61A 0.9700 .
C61 H61B 0.9700 .
C62 H62A 0.9600 .
C62 H62B 0.9600 .
C62 H62C 0.9600 .
C35 C36 1.38(2) .
C35 H56 0.9300 .
C36 C37 1.37(2) .
C36 H57 0.9300 .
C37 C38 1.394(19) .
C37 C40 1.40(2) .
C38 C39 1.33(2) .
C38 H59 0.9300 .
C39 H60 0.9300 .
C40 C41 1.21(2) .
N4 O2 1.21(3) .
N4 O3 1.25(3) .
N3 O5 1.23(3) .
N3 O7 1.42(4) .
C58 C57 1.88(9) .
C58 H58A 0.9784 .
C58 H58B 0.9779 .
C58 H58C 0.9780 .
C57 H57A 0.9700 .
C57 H57B 0.9700 .
C60 C59 1.55(11) .
C60 H60A 0.9700 .
C60 H60B 0.9700 .
C59 H59A 0.9815 .
C59 H59B 0.9906 .
C59 H59C 0.9839 .
